data_1518659
loop_
_publ_author_name
'Wu, Ping'
'Wang, Liandi'
'Wu, Kaikai'
'Yu, Zhengkun'

_publ_section_title
;
 Br\/onsted Acid Catalyzed PhSe Transfer versus Radical Aryl Transfer:
 Linear Codimerization of Styrenes and Internal Olefins.
;
_journal_issue 4
_journal_name_full 'Organic letters'
_journal_page_first 868
_journal_page_last 871
_journal_paper_doi 10.1021/ol503731s
_journal_volume 17
_journal_year 2015
_chemical_formula_sum 'C25 H23 Br O S2 Se'
_chemical_formula_weight 562.42
_chemical_name_systematic
; 
 ? 
;
_space_group_IT_number 14
_symmetry_cell_setting monoclinic
_symmetry_space_group_name_Hall '-P 2ybc'
_symmetry_space_group_name_H-M 'P 1 21/c 1'
_atom_sites_solution_hydrogens geom
_atom_sites_solution_primary direct
_atom_sites_solution_secondary difmap
_audit_creation_method SHELXL-97
_cell_angle_alpha 90.00
_cell_angle_beta 97.692(3)
_cell_angle_gamma 90.00
_cell_formula_units_Z 4
_cell_length_a 9.5704(13)
_cell_length_b 11.7332(16)
_cell_length_c 21.056(3)
_cell_measurement_reflns_used 2003
_cell_measurement_temperature 173(2)
_cell_measurement_theta_max 42.222
_cell_measurement_theta_min 5.164
_cell_volume 2343.1(6)
_computing_cell_refinement 'Bruker SAINT'
_computing_data_collection 'Bruker APEX2'
_computing_data_reduction 'Bruker SAINT'
_computing_molecular_graphics 'Bruker SHELXTL'
_computing_publication_material 'Bruker SHELXTL'
_computing_structure_refinement 'SHELXL-97 (Sheldrick, 2008)'
_computing_structure_solution 'SHELXS-97 (Sheldrick, 2008)'
_diffrn_ambient_temperature 173(2)
_diffrn_measured_fraction_theta_full 0.996
_diffrn_measured_fraction_theta_max 0.996
_diffrn_measurement_device_type 'Bruker APEX-II CCD'
_diffrn_measurement_method '\f and \w scans'
_diffrn_radiation_monochromator graphite
_diffrn_radiation_source 'fine-focus sealed tube'
_diffrn_radiation_type MoK\a
_diffrn_radiation_wavelength 0.71073
_diffrn_reflns_av_R_equivalents 0.0564
_diffrn_reflns_av_sigmaI/netI 0.0545
_diffrn_reflns_limit_h_max 11
_diffrn_reflns_limit_h_min -11
_diffrn_reflns_limit_k_max 13
_diffrn_reflns_limit_k_min -14
_diffrn_reflns_limit_l_max 25
_diffrn_reflns_limit_l_min -24
_diffrn_reflns_number 16326
_diffrn_reflns_theta_full 26.00
_diffrn_reflns_theta_max 26.00
_diffrn_reflns_theta_min 1.95
_exptl_absorpt_coefficient_mu 3.501
_exptl_absorpt_correction_T_max 0.7456
_exptl_absorpt_correction_T_min 0.4020
_exptl_absorpt_correction_type multi-scan
_exptl_absorpt_process_details sadabs
_exptl_crystal_colour colorless
_exptl_crystal_density_diffrn 1.594
_exptl_crystal_density_method 'not measured'
_exptl_crystal_description prismatic
_exptl_crystal_F_000 1128
_exptl_crystal_size_max 0.176
_exptl_crystal_size_mid 0.154
_exptl_crystal_size_min 0.123
_refine_diff_density_max 0.440
_refine_diff_density_min -0.313
_refine_diff_density_rms 0.081
_refine_ls_extinction_method none
_refine_ls_goodness_of_fit_ref 1.016
_refine_ls_hydrogen_treatment constr
_refine_ls_matrix_type full
_refine_ls_number_parameters 273
_refine_ls_number_reflns 4591
_refine_ls_number_restraints 0
_refine_ls_restrained_S_all 1.016
_refine_ls_R_factor_all 0.0589
_refine_ls_R_factor_gt 0.0349
_refine_ls_shift/su_max 0.001
_refine_ls_shift/su_mean 0.000
_refine_ls_structure_factor_coef Fsqd
_refine_ls_weighting_details 'calc w=1/[\s^2^(Fo^2^)+(0.0332P)^2^+0.2267P] where P=(Fo^2^+2Fc^2^)/3'
_refine_ls_weighting_scheme calc
_refine_ls_wR_factor_gt 0.0716
_refine_ls_wR_factor_ref 0.0799
_reflns_number_gt 3437
_reflns_number_total 4591
_reflns_threshold_expression >2sigma(I)
_cod_data_source_file ol503731s_si_001.cif
_cod_data_source_block dm14005_(compound_5k)
_cod_depositor_comments
;
The following automatic conversions were performed:

'_symmetry_cell_setting' value 'Monoclinic' changed to 'monoclinic'
according to
/usr/data/users/saulius/crontab/automatic-downloads/rss-feeds/ACS/lib/dictionaries/cif_core.dic
dictionary named 'cif_core.dic' version 2.4.2 from 2011-04-26.

Automatic conversion script
Id: cif_fix_values 3008 2015-01-20 13:52:24Z robertas 

 Adding full bibliography for 1518659--1518660.cif.
;
_cod_original_cell_volume 2343.1(5)
_cod_original_sg_symbol_H-M P2(1)/c
_cod_database_code 1518659

loop_
_symmetry_equiv_pos_as_xyz
'x, y, z'
'-x, y+1/2, -z+1/2'
'-x, -y, -z'
'x, -y-1/2, z-1/2'

loop_
_atom_site_label
_atom_site_type_symbol
_atom_site_fract_x
_atom_site_fract_y
_atom_site_fract_z
_atom_site_U_iso_or_equiv
_atom_site_adp_type
_atom_site_occupancy
_atom_site_symmetry_multiplicity
_atom_site_calc_flag
_atom_site_refinement_flags
Br1 Br 1.24194(4) 1.04507(3) 0.465619(18) 0.03393(11) Uani 1 1 d .
Se1 Se 0.45445(3) 0.41356(3) 0.283798(17) 0.02771(11) Uani 1 1 d .
S1 S 0.95611(9) 0.39560(8) 0.41196(4) 0.0333(2) Uani 1 1 d .
S2 S 1.11884(9) 0.55107(8) 0.33311(4) 0.0293(2) Uani 1 1 d .
O1 O 0.8094(2) 0.7109(2) 0.25643(11) 0.0368(6) Uani 1 1 d .
C1 C 0.9602(3) 0.5145(3) 0.36102(14) 0.0233(7) Uani 1 1 d .
C2 C 0.8457(3) 0.5772(3) 0.34132(14) 0.0216(7) Uani 1 1 d .
C3 C 0.8640(3) 0.6908(3) 0.31123(15) 0.0243(7) Uani 1 1 d .
C4 C 0.9474(3) 0.7805(3) 0.34987(16) 0.0258(8) Uani 1 1 d .
C5 C 0.9984(4) 0.8731(3) 0.31928(16) 0.0289(8) Uani 1 1 d .
H5 H 0.9736 0.8820 0.2743 0.035 Uiso 1 1 calc R
C6 C 1.0849(4) 0.9528(3) 0.35327(17) 0.0307(8) Uani 1 1 d .
H6 H 1.1212 1.0153 0.3319 0.037 Uiso 1 1 calc R
C7 C 1.1174(3) 0.9401(3) 0.41848(16) 0.0266(8) Uani 1 1 d .
C8 C 1.0637(4) 0.8517(3) 0.45027(16) 0.0306(8) Uani 1 1 d .
H8 H 1.0851 0.8454 0.4955 0.037 Uiso 1 1 calc R
C9 C 0.9786(4) 0.7721(3) 0.41630(16) 0.0304(8) Uani 1 1 d .
H9 H 0.9409 0.7110 0.4382 0.036 Uiso 1 1 calc R
C10 C 0.6964(3) 0.5380(3) 0.34664(14) 0.0214(7) Uani 1 1 d .
H10 H 0.7046 0.4637 0.3701 0.026 Uiso 1 1 calc R
C11 C 0.6151(3) 0.5142(3) 0.27994(15) 0.0244(7) Uani 1 1 d .
H11A H 0.6797 0.4788 0.2526 0.029 Uiso 1 1 calc R
H11B H 0.5815 0.5872 0.2599 0.029 Uiso 1 1 calc R
C12 C 0.6218(3) 0.6200(3) 0.38686(15) 0.0206(7) Uani 1 1 d .
C13 C 0.5618(4) 0.7209(3) 0.36246(16) 0.0289(8) Uani 1 1 d .
H13 H 0.5652 0.7404 0.3189 0.035 Uiso 1 1 calc R
C14 C 0.4974(4) 0.7931(3) 0.40096(18) 0.0360(9) Uani 1 1 d .
H14 H 0.4563 0.8619 0.3836 0.043 Uiso 1 1 calc R
C15 C 0.4915(4) 0.7673(3) 0.46380(17) 0.0333(9) Uani 1 1 d .
H15 H 0.4464 0.8177 0.4899 0.040 Uiso 1 1 calc R
C16 C 0.5515(4) 0.6678(3) 0.48898(17) 0.0359(9) Uani 1 1 d .
H16 H 0.5483 0.6495 0.5327 0.043 Uiso 1 1 calc R
C17 C 0.6162(3) 0.5947(3) 0.45082(15) 0.0289(8) Uani 1 1 d .
H17 H 0.6575 0.5262 0.4685 0.035 Uiso 1 1 calc R
C18 C 0.5555(3) 0.2787(3) 0.31360(15) 0.0247(7) Uani 1 1 d .
C19 C 0.4985(4) 0.2094(3) 0.35677(16) 0.0316(8) Uani 1 1 d .
H19 H 0.4129 0.2308 0.3717 0.038 Uiso 1 1 calc R
C20 C 0.5646(4) 0.1099(3) 0.37830(17) 0.0380(9) Uani 1 1 d .
H20 H 0.5247 0.0634 0.4081 0.046 Uiso 1 1 calc R
C21 C 0.6893(4) 0.0771(3) 0.35663(17) 0.0387(9) Uani 1 1 d .
H21 H 0.7354 0.0086 0.3715 0.046 Uiso 1 1 calc R
C22 C 0.7454(4) 0.1456(3) 0.31310(17) 0.0367(9) Uani 1 1 d .
H22 H 0.8308 0.1239 0.2981 0.044 Uiso 1 1 calc R
C23 C 0.6787(4) 0.2453(3) 0.29113(17) 0.0322(8) Uani 1 1 d .
H23 H 0.7175 0.2909 0.2606 0.039 Uiso 1 1 calc R
C24 C 1.0622(5) 0.2921(4) 0.3772(2) 0.0562(12) Uani 1 1 d .
H24A H 1.0211 0.2770 0.3329 0.084 Uiso 1 1 calc R
H24B H 1.0651 0.2212 0.4020 0.084 Uiso 1 1 calc R
H24C H 1.1581 0.3217 0.3779 0.084 Uiso 1 1 calc R
C25 C 1.2420(4) 0.5572(4) 0.40507(18) 0.0416(10) Uani 1 1 d .
H25A H 1.2169 0.6203 0.4319 0.062 Uiso 1 1 calc R
H25B H 1.3372 0.5695 0.3941 0.062 Uiso 1 1 calc R
H25C H 1.2394 0.4853 0.4286 0.062 Uiso 1 1 calc R

loop_
_atom_site_aniso_label
_atom_site_aniso_U_11
_atom_site_aniso_U_22
_atom_site_aniso_U_33
_atom_site_aniso_U_23
_atom_site_aniso_U_13
_atom_site_aniso_U_12
Br1 0.0330(2) 0.0267(2) 0.0408(2) -0.00135(17) 0.00028(16) -0.00164(16)
Se1 0.02127(18) 0.0255(2) 0.0351(2) -0.00603(16) -0.00080(14) -0.00026(15)
S1 0.0316(5) 0.0331(6) 0.0348(5) 0.0124(4) 0.0029(4) 0.0081(4)
S2 0.0204(4) 0.0396(5) 0.0282(5) -0.0016(4) 0.0050(3) 0.0002(4)
O1 0.0358(15) 0.0411(16) 0.0306(14) 0.0122(12) -0.0057(11) -0.0101(12)
C1 0.0233(17) 0.0276(19) 0.0191(16) -0.0035(14) 0.0033(14) 0.0000(14)
C2 0.0216(16) 0.0241(18) 0.0187(16) 0.0006(14) 0.0016(13) -0.0015(14)
C3 0.0190(16) 0.029(2) 0.0249(19) 0.0067(15) 0.0031(14) 0.0035(15)
C4 0.0212(17) 0.0265(19) 0.0303(19) 0.0057(15) 0.0059(14) 0.0026(14)
C5 0.0333(19) 0.027(2) 0.0253(18) 0.0073(15) 0.0010(15) 0.0006(16)
C6 0.033(2) 0.0225(19) 0.037(2) 0.0075(16) 0.0068(16) 0.0006(16)
C7 0.0249(18) 0.023(2) 0.0323(19) -0.0016(15) 0.0063(15) 0.0049(15)
C8 0.035(2) 0.033(2) 0.0243(19) 0.0016(16) 0.0069(15) -0.0027(17)
C9 0.034(2) 0.027(2) 0.032(2) 0.0043(16) 0.0134(16) -0.0016(16)
C10 0.0210(17) 0.0195(17) 0.0231(17) 0.0050(14) 0.0007(13) -0.0024(14)
C11 0.0226(17) 0.0202(18) 0.0297(18) -0.0011(15) 0.0014(14) -0.0036(14)
C12 0.0158(16) 0.0212(18) 0.0240(17) 0.0003(14) 0.0001(13) -0.0045(13)
C13 0.034(2) 0.026(2) 0.0264(18) 0.0030(15) 0.0047(15) 0.0030(16)
C14 0.040(2) 0.023(2) 0.044(2) -0.0010(17) 0.0023(18) 0.0051(17)
C15 0.034(2) 0.030(2) 0.036(2) -0.0151(17) 0.0020(16) -0.0030(17)
C16 0.037(2) 0.049(3) 0.0218(19) -0.0057(18) 0.0024(16) -0.0010(19)
C17 0.0291(18) 0.031(2) 0.0251(18) 0.0008(16) -0.0023(15) 0.0029(16)
C18 0.0248(17) 0.0257(19) 0.0228(17) -0.0075(15) 0.0002(14) 0.0008(15)
C19 0.035(2) 0.033(2) 0.0270(19) -0.0101(17) 0.0056(16) -0.0055(17)
C20 0.060(3) 0.029(2) 0.0254(19) 0.0010(16) 0.0085(18) -0.0066(19)
C21 0.057(3) 0.027(2) 0.029(2) -0.0028(17) -0.0016(18) 0.0079(19)
C22 0.037(2) 0.036(2) 0.038(2) -0.0062(18) 0.0078(17) 0.0093(18)
C23 0.033(2) 0.030(2) 0.035(2) -0.0003(17) 0.0074(16) 0.0007(16)
C24 0.049(3) 0.034(3) 0.087(3) 0.009(2) 0.016(2) 0.016(2)
C25 0.0240(19) 0.056(3) 0.043(2) -0.007(2) -0.0030(17) -0.0005(18)

loop_
_atom_type_symbol
_atom_type_description
_atom_type_scat_dispersion_real
_atom_type_scat_dispersion_imag
_atom_type_scat_source
C C 0.0033 0.0016 'International Tables Vol C Tables 4.2.6.8 and 6.1.1.4'
H H 0.0000 0.0000 'International Tables Vol C Tables 4.2.6.8 and 6.1.1.4'
O O 0.0106 0.0060 'International Tables Vol C Tables 4.2.6.8 and 6.1.1.4'
S S 0.1246 0.1234 'International Tables Vol C Tables 4.2.6.8 and 6.1.1.4'
Se Se -0.0929 2.2259 'International Tables Vol C Tables 4.2.6.8 and 6.1.1.4'
Br Br -0.2901 2.4595 'International Tables Vol C Tables 4.2.6.8 and 6.1.1.4'

loop_
_geom_angle_atom_site_label_1
_geom_angle_atom_site_label_2
_geom_angle_atom_site_label_3
_geom_angle
C18 Se1 C11 98.47(14)
C1 S1 C24 103.12(18)
C1 S2 C25 103.16(16)
C2 C1 S2 118.1(3)
C2 C1 S1 122.6(3)
S2 C1 S1 119.22(19)
C1 C2 C3 118.9(3)
C1 C2 C10 123.3(3)
C3 C2 C10 117.7(3)
O1 C3 C4 120.5(3)
O1 C3 C2 120.8(3)
C4 C3 C2 118.7(3)
C5 C4 C9 118.7(3)
C5 C4 C3 119.7(3)
C9 C4 C3 121.6(3)
C6 C5 C4 120.9(3)
C6 C5 H5 119.5
C4 C5 H5 119.5
C7 C6 C5 118.9(3)
C7 C6 H6 120.6
C5 C6 H6 120.6
C8 C7 C6 121.4(3)
C8 C7 Br1 119.1(3)
C6 C7 Br1 119.6(3)
C7 C8 C9 119.6(3)
C7 C8 H8 120.2
C9 C8 H8 120.2
C8 C9 C4 120.4(3)
C8 C9 H9 119.8
C4 C9 H9 119.8
C2 C10 C12 111.4(3)
C2 C10 C11 110.7(3)
C12 C10 C11 114.0(3)
C2 C10 H10 106.8
C12 C10 H10 106.8
C11 C10 H10 106.8
C10 C11 Se1 112.2(2)
C10 C11 H11A 109.2
Se1 C11 H11A 109.2
C10 C11 H11B 109.2
Se1 C11 H11B 109.2
H11A C11 H11B 107.9
C13 C12 C17 118.4(3)
C13 C12 C10 122.5(3)
C17 C12 C10 119.1(3)
C14 C13 C12 120.3(3)
C14 C13 H13 119.8
C12 C13 H13 119.8
C15 C14 C13 121.0(3)
C15 C14 H14 119.5
C13 C14 H14 119.5
C14 C15 C16 119.5(3)
C14 C15 H15 120.3
C16 C15 H15 120.3
C15 C16 C17 120.0(3)
C15 C16 H16 120.0
C17 C16 H16 120.0
C16 C17 C12 120.8(3)
C16 C17 H17 119.6
C12 C17 H17 119.6
C23 C18 C19 119.1(3)
C23 C18 Se1 122.5(3)
C19 C18 Se1 118.3(3)
C20 C19 C18 120.7(3)
C20 C19 H19 119.7
C18 C19 H19 119.7
C19 C20 C21 120.3(4)
C19 C20 H20 119.8
C21 C20 H20 119.8
C22 C21 C20 119.0(4)
C22 C21 H21 120.5
C20 C21 H21 120.5
C21 C22 C23 120.8(4)
C21 C22 H22 119.6
C23 C22 H22 119.6
C22 C23 C18 120.1(3)
C22 C23 H23 120.0
C18 C23 H23 120.0
S1 C24 H24A 109.5
S1 C24 H24B 109.5
H24A C24 H24B 109.5
S1 C24 H24C 109.5
H24A C24 H24C 109.5
H24B C24 H24C 109.5
S2 C25 H25A 109.5
S2 C25 H25B 109.5
H25A C25 H25B 109.5
S2 C25 H25C 109.5
H25A C25 H25C 109.5
H25B C25 H25C 109.5

loop_
_geom_bond_atom_site_label_1
_geom_bond_atom_site_label_2
_geom_bond_distance
Br1 C7 1.899(3)
Se1 C18 1.916(3)
Se1 C11 1.949(3)
S1 C1 1.764(3)
S1 C24 1.800(4)
S2 C1 1.753(3)
S2 C25 1.792(4)
O1 C3 1.224(4)
C1 C2 1.339(4)
C2 C3 1.496(4)
C2 C10 1.519(4)
C3 C4 1.494(5)
C4 C5 1.385(5)
C4 C9 1.394(4)
C5 C6 1.383(5)
C5 H5 0.9500
C6 C7 1.375(5)
C6 H6 0.9500
C7 C8 1.371(5)
C8 C9 1.375(5)
C8 H8 0.9500
C9 H9 0.9500
C10 C12 1.521(4)
C10 C11 1.537(4)
C10 H10 1.0000
C11 H11A 0.9900
C11 H11B 0.9900
C12 C13 1.384(5)
C12 C17 1.387(4)
C13 C14 1.374(5)
C13 H13 0.9500
C14 C15 1.366(5)
C14 H14 0.9500
C15 C16 1.375(5)
C15 H15 0.9500
C16 C17 1.378(5)
C16 H16 0.9500
C17 H17 0.9500
C18 C23 1.385(5)
C18 C19 1.385(5)
C19 C20 1.375(5)
C19 H19 0.9500
C20 C21 1.388(5)
C20 H20 0.9500
C21 C22 1.380(5)
C21 H21 0.9500
C22 C23 1.382(5)
C22 H22 0.9500
C23 H23 0.9500
C24 H24A 0.9800
C24 H24B 0.9800
C24 H24C 0.9800
C25 H25A 0.9800
C25 H25B 0.9800
C25 H25C 0.9800

loop_
_geom_torsion_atom_site_label_1
_geom_torsion_atom_site_label_2
_geom_torsion_atom_site_label_3
_geom_torsion_atom_site_label_4
_geom_torsion
C25 S2 C1 C2 129.9(3)
C25 S2 C1 S1 -51.6(2)
C24 S1 C1 C2 137.6(3)
C24 S1 C1 S2 -40.8(3)
S2 C1 C2 C3 -15.6(4)
S1 C1 C2 C3 166.0(2)
S2 C1 C2 C10 163.1(2)
S1 C1 C2 C10 -15.4(5)
C1 C2 C3 O1 120.2(4)
C10 C2 C3 O1 -58.5(4)
C1 C2 C3 C4 -61.2(4)
C10 C2 C3 C4 120.0(3)
O1 C3 C4 C5 -18.9(5)
C2 C3 C4 C5 162.5(3)
O1 C3 C4 C9 162.7(3)
C2 C3 C4 C9 -15.9(5)
C9 C4 C5 C6 3.4(5)
C3 C4 C5 C6 -175.0(3)
C4 C5 C6 C7 -1.4(5)
C5 C6 C7 C8 -1.3(5)
C5 C6 C7 Br1 177.5(3)
C6 C7 C8 C9 1.8(5)
Br1 C7 C8 C9 -177.0(3)
C7 C8 C9 C4 0.3(5)
C5 C4 C9 C8 -2.9(5)
C3 C4 C9 C8 175.5(3)
C1 C2 C10 C12 120.9(3)
C3 C2 C10 C12 -60.3(4)
C1 C2 C10 C11 -111.1(3)
C3 C2 C10 C11 67.6(4)
C2 C10 C11 Se1 158.9(2)
C12 C10 C11 Se1 -74.6(3)
C18 Se1 C11 C10 -65.8(2)
C2 C10 C12 C13 80.1(4)
C11 C10 C12 C13 -46.0(4)
C2 C10 C12 C17 -98.3(3)
C11 C10 C12 C17 135.5(3)
C17 C12 C13 C14 -0.6(5)
C10 C12 C13 C14 -179.0(3)
C12 C13 C14 C15 0.2(5)
C13 C14 C15 C16 0.2(6)
C14 C15 C16 C17 -0.3(5)
C15 C16 C17 C12 -0.1(5)
C13 C12 C17 C16 0.5(5)
C10 C12 C17 C16 179.0(3)
C11 Se1 C18 C23 -40.4(3)
C11 Se1 C18 C19 143.0(3)
C23 C18 C19 C20 1.4(5)
Se1 C18 C19 C20 178.1(3)
C18 C19 C20 C21 -0.4(5)
C19 C20 C21 C22 -0.2(5)
C20 C21 C22 C23 -0.1(6)
C21 C22 C23 C18 1.1(5)
C19 C18 C23 C22 -1.8(5)
Se1 C18 C23 C22 -178.3(3)
